data_9013331
loop_
_publ_author_name
'Sokolova, E.'
'Hawthorne, F. C.'

_publ_section_title
;The crystal chemistry of the scapolite-group minerals. I. crystal structure
 and long-range order Locality: Pamir, Tajikistan Note: S9
;
_journal_name_full 'The Canadian Mineralogist'
_journal_page_first 1527
_journal_page_last 1554
_journal_paper_doi 10.3749/canmin.46.6.1527
_journal_volume 46
_journal_year 2008
_chemical_compound_source 'Pamir, Tajikistan'
_chemical_formula_sum 'C1.04 Al3.84 Ca1.28 Cl0.63 K0.2 Na2.52 O47.56 S0.11 Si8.16'
_chemical_name_mineral Scapolite
_space_group_IT_number 86
_symmetry_space_group_name_Hall '-P 4bc'
_symmetry_space_group_name_H-M 'P 42/n :2'
_cell_angle_alpha 90
_cell_angle_beta 90
_cell_angle_gamma 90
_cell_length_a 12.0793
_cell_length_b 12.0793
_cell_length_c 7.5842
_cell_formula_units_Z 2
_cell_volume 1106.607
_database_code_amcsd 0006222
_exptl_crystal_density_diffrn 3.749
_cod_original_sg_symbol_H-M 'P 42/n'
_cod_original_formula_sum '(Na2.52 Ca1.28 K.2) (Al3.84 Si8.16) O47.56 Cl.63 C1.04 S.11'
_cod_database_code 9013331

loop_
_space_group_symop_operation_xyz
x,y,z
y,1/2-x,1/2-z
-y,1/2+x,1/2+z
1/2+x,1/2+y,-z
1/2-x,1/2-y,z
1/2-y,x,1/2-z
1/2+y,-x,1/2+z
-x,-y,-z

loop_
_atom_site_label
_atom_site_fract_x
_atom_site_fract_y
_atom_site_fract_z
_atom_site_occupancy
_atom_site_U_iso_or_equiv
Na 0.11425 0.03687 0.73840 0.63000 0.02990
Ca 0.11425 0.03687 0.73840 0.32000 0.02990
K 0.11425 0.03687 0.73840 0.05000 0.02990
Al1 0.58893 0.65954 0.74760 0.01000 0.00810
Si1 0.58893 0.65954 0.74760 0.99000 0.00810
Si2 0.91002 0.16575 0.54782 0.17000 0.00900
Al2 0.91002 0.16575 0.54782 0.83000 0.00900
Si3 0.66315 0.08604 0.46062 0.88000 0.00880
Al3 0.66315 0.08604 0.46062 0.12000 0.00880
O1 0.70830 0.60130 0.75210 1.00000 0.01410
O2 0.94220 0.12690 0.76020 1.00000 0.01540
O3 0.60020 0.19210 0.54280 1.00000 0.01750
O4 0.79630 0.09720 0.46710 1.00000 0.01730
O5 0.61870 0.97990 0.92130 1.00000 0.01740
O6 0.52160 0.62160 0.92270 1.00000 0.01630
Cl 0.25000 0.25000 0.75000 0.63000 0.04710
C 0.26700 0.25200 0.74400 0.26000 0.31000
O12 0.26700 0.25200 0.74400 0.26000 0.31000
O13 0.26700 0.25200 0.74400 0.26000 0.31000
O14 0.26700 0.25200 0.74400 0.26000 0.31000
S 0.25000 0.25000 0.75000 0.11000 0.04710
O15 0.25000 0.25000 0.75000 0.11000 0.04710
O16 0.25000 0.25000 0.75000 0.11000 0.04710
O17 0.25000 0.25000 0.75000 0.11000 0.04710
O18 0.25000 0.25000 0.75000 0.11000 0.04710
O7 0.37400 0.26100 0.73000 1.00000 0.02500
O8 0.21000 0.34300 0.75000 1.00000 0.06000
O9 0.22200 0.15800 0.76000 1.00000 0.07400
O10 0.35700 0.26800 0.82000 1.00000 0.03600
O11 0.34800 0.26500 0.64800 1.00000 0.01300

loop_
_cod_related_entry_id
_cod_related_entry_database
_cod_related_entry_code
1 AMCSD 0006222
